data_7002845
loop_
_publ_author_name
'Magras\'o, Anna'
'Frontera, Carlos'
'Marrero-L\'opez, David'
'N\'u\~nez, Pedro'

_publ_section_title
;
 New crystal structure and characterization of lanthanum tungstate
 &#x201C;La6WO12&#x201D; prepared by freeze-drying synthesis
;
_journal_issue 46
_journal_name_full 'Dalton Transactions'
_journal_page_first 10273
_journal_page_last 10283
_journal_paper_doi 10.1039/b916981b
_journal_year 2009
_space_group_IT_number 216
_symmetry_Int_Tables_number 216
_symmetry_space_group_name_Hall 'F -4 2 3'
_symmetry_space_group_name_H-M 'F -4 3 m'
_cell_angle_alpha 90.0000
_cell_angle_beta 90.0000
_cell_angle_gamma 90.0000
_cell_length_a 11.17800
_cell_length_b 11.17800
_cell_length_c 11.17800
_cell_volume 1396.665
_cod_data_source_file b916981b.txt
_cod_data_source_block XLENS
_cod_database_code 7002845

loop_
_symmetry_equiv_pos_as_xyz
X,Y,Z
X,-Y,-Z
-X,Y,-Z
-X,-Y,Z
Y,Z,X
-Y,-Z,X
Y,-Z,-X
-Y,Z,-X
Z,X,Y
-Z,X,-Y
-Z,-X,Y
Z,-X,-Y
Y,X,Z
-Y,X,-Z
Y,-X,-Z
-Y,-X,Z
Z,Y,X
-Z,-Y,X
-Z,Y,-X
Z,-Y,-X
X,Z,Y
X,-Z,-Y
-X,-Z,Y
-X,Z,-Y
X+1/2,Y+1/2,Z
X+1/2,-Y+1/2,-Z
-X+1/2,Y+1/2,-Z
-X+1/2,-Y+1/2,Z
Y+1/2,Z+1/2,X
-Y+1/2,-Z+1/2,X
Y+1/2,-Z+1/2,-X
-Y+1/2,Z+1/2,-X
Z+1/2,X+1/2,Y
-Z+1/2,X+1/2,-Y
-Z+1/2,-X+1/2,Y
Z+1/2,-X+1/2,-Y
Y+1/2,X+1/2,Z
-Y+1/2,X+1/2,-Z
Y+1/2,-X+1/2,-Z
-Y+1/2,-X+1/2,Z
Z+1/2,Y+1/2,X
-Z+1/2,-Y+1/2,X
-Z+1/2,Y+1/2,-X
Z+1/2,-Y+1/2,-X
X+1/2,Z+1/2,Y
X+1/2,-Z+1/2,-Y
-X+1/2,-Z+1/2,Y
-X+1/2,Z+1/2,-Y
X+1/2,Y,Z+1/2
X+1/2,-Y,-Z+1/2
-X+1/2,Y,-Z+1/2
-X+1/2,-Y,Z+1/2
Y+1/2,Z,X+1/2
-Y+1/2,-Z,X+1/2
Y+1/2,-Z,-X+1/2
-Y+1/2,Z,-X+1/2
Z+1/2,X,Y+1/2
-Z+1/2,X,-Y+1/2
-Z+1/2,-X,Y+1/2
Z+1/2,-X,-Y+1/2
Y+1/2,X,Z+1/2
-Y+1/2,X,-Z+1/2
Y+1/2,-X,-Z+1/2
-Y+1/2,-X,Z+1/2
Z+1/2,Y,X+1/2
-Z+1/2,-Y,X+1/2
-Z+1/2,Y,-X+1/2
Z+1/2,-Y,-X+1/2
X+1/2,Z,Y+1/2
X+1/2,-Z,-Y+1/2
-X+1/2,-Z,Y+1/2
-X+1/2,Z,-Y+1/2
X,Y+1/2,Z+1/2
X,-Y+1/2,-Z+1/2
-X,Y+1/2,-Z+1/2
-X,-Y+1/2,Z+1/2
Y,Z+1/2,X+1/2
-Y,-Z+1/2,X+1/2
Y,-Z+1/2,-X+1/2
-Y,Z+1/2,-X+1/2
Z,X+1/2,Y+1/2
-Z,X+1/2,-Y+1/2
-Z,-X+1/2,Y+1/2
Z,-X+1/2,-Y+1/2
Y,X+1/2,Z+1/2
-Y,X+1/2,-Z+1/2
Y,-X+1/2,-Z+1/2
-Y,-X+1/2,Z+1/2
Z,Y+1/2,X+1/2
-Z,-Y+1/2,X+1/2
-Z,Y+1/2,-X+1/2
Z,-Y+1/2,-X+1/2
X,Z+1/2,Y+1/2
X,-Z+1/2,-Y+1/2
-X,-Z+1/2,Y+1/2
-X,Z+1/2,-Y+1/2

loop_
_atom_site_label
_atom_site_type_symbol
_atom_site_symmetry_multiplicity
_atom_site_Wyckoff_symbol
_atom_site_fract_x
_atom_site_fract_y
_atom_site_fract_z
_atom_site_occupancy
_atom_site_B_iso_or_equiv
_atom_site_thermal_displace_type
La1 La 4 a 0.00000 0.00000 0.00000 1.00000 1.100 Biso
La2 La 24 g -0.00400 0.25000 0.25000 0.92800 2.300 Biso
W1 W 4 b 0.50000 0.50000 0.50000 1.00000 1.300 Biso
O1a O 16 e 0.13760 0.13760 0.13760 1.00000 2.600 Biso
O1b O 16 e 0.86770 0.86770 0.86770 1.00000 1.000 Biso
O2a O 16 e 0.40050 0.40050 0.40050 0.65000 4.200 Biso
O2b O 16 e 0.59950 0.59950 0.59950 0.65000 4.200 Biso
